data_7714707
loop_
_publ_author_name
'Lundberg, Daniel'
'Lindqvist-Reis, Patric'
'&#x141;yczko, Krzysztof'
'Eriksson, Lars'
'Persson, Ingmar'

_publ_section_title
;
 Coordination chemistry effects of the space-demanding solvent molecule
 <i>N</i>,<i>N</i>'-dimethylpropyleneurea.
;
_journal_issue 4
_journal_name_full 'Dalton transactions (Cambridge, England : 2003)'
_journal_page_first 1817
_journal_page_last 1832
_journal_paper_doi 10.1039/d3dt03193d
_journal_volume 53
_journal_year 2024
_chemical_formula_sum 'C46 H72 Ba F6 N12 O12 S2'
_chemical_formula_weight 1300.61
_space_group_crystal_system trigonal
_space_group_IT_number 147
_space_group_name_Hall '-P 3'
_space_group_name_H-M_alt 'P -3'
_atom_sites_solution_hydrogens geom
_audit_creation_method SHELXL-2018/3
_audit_update_record
;
2023-11-18 deposited with the CCDC.	2023-12-13 downloaded from the CCDC.
;
_cell_angle_alpha 90
_cell_angle_beta 90
_cell_angle_gamma 120
_cell_formula_units_Z 1
_cell_length_a 13.9909(3)
_cell_length_b 13.9909(3)
_cell_length_c 8.4390(3)
_cell_measurement_reflns_used 999
_cell_measurement_temperature 293(2)
_cell_measurement_theta_max 25.1
_cell_measurement_theta_min 2.5
_cell_volume 1430.58(7)
_computing_structure_refinement 'SHELXL-2018/3 (Sheldrick, 2018)'
_diffrn_ambient_temperature 293(2)
_diffrn_measured_fraction_theta_full 0.999
_diffrn_measured_fraction_theta_max 0.999
_diffrn_measurement_device_type 'Bruker SMART CCD diffractometer'
_diffrn_measurement_method '\w scans'
_diffrn_radiation_type MoK\a
_diffrn_radiation_wavelength 0.71073
_diffrn_reflns_av_R_equivalents 0.0233
_diffrn_reflns_av_unetI/netI 0.0157
_diffrn_reflns_Laue_measured_fraction_full 0.999
_diffrn_reflns_Laue_measured_fraction_max 0.999
_diffrn_reflns_limit_h_max 17
_diffrn_reflns_limit_h_min -16
_diffrn_reflns_limit_k_max 17
_diffrn_reflns_limit_k_min -15
_diffrn_reflns_limit_l_max 10
_diffrn_reflns_limit_l_min -10
_diffrn_reflns_number 9903
_diffrn_reflns_point_group_measured_fraction_full 0.999
_diffrn_reflns_point_group_measured_fraction_max 0.999
_diffrn_reflns_theta_full 25.242
_diffrn_reflns_theta_max 25.674
_diffrn_reflns_theta_min 2.413
_diffrn_source 'fine-focus sealed tube'
_exptl_absorpt_coefficient_mu 0.854
_exptl_absorpt_correction_T_max 0.7456
_exptl_absorpt_correction_T_min 0.6121
_exptl_absorpt_correction_type multi-scan
_exptl_absorpt_process_details 'SADABS 2014/5'
_exptl_crystal_colour colorless
_exptl_crystal_density_diffrn 1.510
_exptl_crystal_description prism
_exptl_crystal_F_000 670
_exptl_crystal_size_max 0.10
_exptl_crystal_size_mid 0.08
_exptl_crystal_size_min 0.07
_refine_diff_density_max 0.958
_refine_diff_density_min -0.441
_refine_diff_density_rms 0.117
_refine_ls_extinction_method none
_refine_ls_goodness_of_fit_ref 1.206
_refine_ls_hydrogen_treatment constr
_refine_ls_matrix_type full
_refine_ls_number_parameters 122
_refine_ls_number_reflns 1811
_refine_ls_number_restraints 117
_refine_ls_restrained_S_all 1.216
_refine_ls_R_factor_all 0.0537
_refine_ls_R_factor_gt 0.0534
_refine_ls_shift/su_max 0.000
_refine_ls_shift/su_mean 0.000
_refine_ls_structure_factor_coef Fsqd
_refine_ls_weighting_details 'w=1/[\s^2^(Fo^2^)+(0.1115P)^2^] where P=(Fo^2^+2Fc^2^)/3'
_refine_ls_weighting_scheme calc
_refine_ls_wR_factor_gt 0.1424
_refine_ls_wR_factor_ref 0.1429
_reflns_Friedel_coverage 0.000
_reflns_number_gt 1798
_reflns_number_total 1811
_reflns_threshold_expression 'I > 2\s(I)'
_cod_data_source_file d3dt03193d2.cif
_cod_data_source_block r_CCDC1
_cod_depositor_comments 'Adding full bibliography for 7714702--7714710.cif.'
_cod_original_cell_volume 1430.58(8)
_cod_database_code 7714707
_shelx_shelxl_version_number 2018/3
_shelx_space_group_comment
;
The symmetry employed for this shelxl refinement is uniquely defined
by the following loop, which should always be used as a source of
symmetry information in preference to the above space-group names.
They are only intended as comments.
;

loop_
_space_group_symop_operation_xyz
'x, y, z'
'-y, x-y, z'
'-x+y, -x, z'
'-x, -y, -z'
'y, -x+y, -z'
'x-y, x, -z'

loop_
_atom_site_label
_atom_site_type_symbol
_atom_site_fract_x
_atom_site_fract_y
_atom_site_fract_z
_atom_site_U_iso_or_equiv
_atom_site_adp_type
_atom_site_occupancy
_atom_site_site_symmetry_order
_atom_site_calc_flag
_atom_site_refinement_flags_posn
_atom_site_refinement_flags_adp
_atom_site_refinement_flags_occupancy
_atom_site_disorder_assembly
_atom_site_disorder_group
Ba1 Ba 0.000000 0.000000 0.000000 0.0505(2) Uani 1 6 d S TU P . .
O1 O 0.1770(3) 0.1060(3) 0.1752(4) 0.0762(8) Uani 1 1 d . U . . .
C1 C 0.2661(3) 0.1820(4) 0.2238(4) 0.0613(9) Uani 1 1 d . U . . .
N11 N 0.3615(3) 0.1843(4) 0.1880(5) 0.0828(11) Uani 1 1 d . U . . .
N12 N 0.2705(4) 0.2627(4) 0.3133(5) 0.0757(10) Uani 1 1 d . U . . .
C11 C 0.3573(6) 0.0929(8) 0.0998(11) 0.133(3) Uani 1 1 d . U . . .
H11A H 0.281726 0.037135 0.083089 0.199 Uiso 1 1 calc R U . . .
H11B H 0.394216 0.062190 0.158912 0.199 Uiso 1 1 calc R U . . .
H11C H 0.393191 0.119030 -0.000668 0.199 Uiso 1 1 calc R U . . .
C12 C 0.1701(6) 0.2548(7) 0.3674(10) 0.114(2) Uani 1 1 d . U . . .
H12A H 0.119465 0.180070 0.398205 0.171 Uiso 1 1 calc R U . . .
H12B H 0.138171 0.276127 0.283642 0.171 Uiso 1 1 calc R U . . .
H12C H 0.185154 0.302782 0.456647 0.171 Uiso 1 1 calc R U . . .
C13 C 0.4684(5) 0.2693(7) 0.2494(9) 0.115(2) Uani 1 1 d . U . . .
H13A H 0.525689 0.283832 0.172574 0.138 Uiso 1 1 calc R U . . .
H13B H 0.485330 0.243297 0.346184 0.138 Uiso 1 1 calc R U . . .
C14 C 0.4667(6) 0.3727(6) 0.2822(12) 0.125(2) Uani 1 1 d . U . . .
H14A H 0.534600 0.425205 0.334697 0.150 Uiso 1 1 calc R U . . .
H14B H 0.461828 0.405204 0.183107 0.150 Uiso 1 1 calc R U . . .
C15 C 0.3734(6) 0.3504(5) 0.3817(9) 0.1001(17) Uani 1 1 d . U . . .
H15A H 0.368854 0.417026 0.392825 0.120 Uiso 1 1 calc R U . . .
H15B H 0.383841 0.328360 0.486317 0.120 Uiso 1 1 calc R U . . .
O101 O 0.7140(17) 0.4404(14) 0.636(2) 0.462(16) Uani 1 1 d D U . A 2
S102 S 0.6216(9) 0.3424(9) 0.7057(19) 0.220(7) Uani 0.3333 1 d D U P A 2
C103 C 0.6858(18) 0.314(4) 0.873(5) 0.32(3) Uani 0.3333 1 d D U P A 2
F104 F 0.7920(13) 0.392(2) 0.872(2) 0.466(14) Uani 1 1 d D U . A 2

loop_
_atom_site_aniso_label
_atom_site_aniso_U_11
_atom_site_aniso_U_22
_atom_site_aniso_U_33
_atom_site_aniso_U_23
_atom_site_aniso_U_13
_atom_site_aniso_U_12
Ba1 0.0401(3) 0.0401(3) 0.0714(4) 0.000 0.000 0.02004(13)
O1 0.0507(16) 0.078(2) 0.0910(18) -0.0108(16) -0.0135(13) 0.0253(15)
C1 0.0512(19) 0.069(2) 0.0576(17) 0.0021(15) -0.0055(14) 0.0251(18)
N11 0.0511(19) 0.105(3) 0.087(2) -0.023(2) -0.0109(16) 0.035(2)
N12 0.068(2) 0.070(2) 0.086(2) -0.0088(18) -0.0067(17) 0.0331(19)
C11 0.094(5) 0.168(8) 0.158(6) -0.068(6) -0.023(4) 0.081(5)
C12 0.098(4) 0.123(6) 0.139(5) -0.027(4) 0.002(4) 0.070(4)
C13 0.053(3) 0.142(6) 0.126(5) -0.032(4) -0.015(3) 0.032(3)
C14 0.074(4) 0.097(4) 0.157(6) -0.007(4) -0.017(4) 0.008(3)
C15 0.099(4) 0.067(3) 0.122(4) -0.019(3) -0.029(3) 0.031(3)
O101 0.61(4) 0.294(17) 0.53(3) 0.280(19) 0.25(3) 0.26(2)
S102 0.197(13) 0.106(6) 0.306(13) -0.006(8) -0.119(10) 0.037(8)
C103 0.30(3) 0.36(6) 0.42(5) 0.14(5) -0.02(3) 0.25(3)
F104 0.297(18) 0.62(3) 0.49(3) -0.14(3) -0.171(18) 0.24(2)

loop_
_atom_type_symbol
_atom_type_description
_atom_type_scat_dispersion_real
_atom_type_scat_dispersion_imag
_atom_type_scat_source
C C 0.0033 0.0016 'International Tables Vol C Tables 4.2.6.8 and 6.1.1.4'
H H 0.0000 0.0000 'International Tables Vol C Tables 4.2.6.8 and 6.1.1.4'
N N 0.0061 0.0033 'International Tables Vol C Tables 4.2.6.8 and 6.1.1.4'
O O 0.0106 0.0060 'International Tables Vol C Tables 4.2.6.8 and 6.1.1.4'
F F 0.0171 0.0103 'International Tables Vol C Tables 4.2.6.8 and 6.1.1.4'
S S 0.1246 0.1234 'International Tables Vol C Tables 4.2.6.8 and 6.1.1.4'
Ba Ba -0.3244 2.2819 'International Tables Vol C Tables 4.2.6.8 and 6.1.1.4'

loop_
_geom_angle_atom_site_label_1
_geom_angle_atom_site_label_2
_geom_angle_atom_site_label_3
_geom_angle
_geom_angle_site_symmetry_1
_geom_angle_site_symmetry_3
_geom_angle_publ_flag
O1 Ba1 O1 91.21(11) 4 5 ?
O1 Ba1 O1 88.79(11) 4 2 ?
O1 Ba1 O1 180.00(12) 5 2 ?
O1 Ba1 O1 91.21(11) 4 6 ?
O1 Ba1 O1 91.21(11) 5 6 ?
O1 Ba1 O1 88.79(11) 2 6 ?
O1 Ba1 O1 88.79(11) 4 3 ?
O1 Ba1 O1 88.79(11) 5 3 ?
O1 Ba1 O1 91.21(11) 2 3 ?
O1 Ba1 O1 180.00(11) 6 3 ?
O1 Ba1 O1 180.0 4 . ?
O1 Ba1 O1 88.79(11) 5 . ?
O1 Ba1 O1 91.21(11) 2 . ?
O1 Ba1 O1 88.79(11) 6 . ?
O1 Ba1 O1 91.21(11) 3 . ?
C1 O1 Ba1 159.5(3) . . ?
O1 C1 N12 121.1(4) . . ?
O1 C1 N11 120.4(4) . . ?
N12 C1 N11 118.6(4) . . ?
C1 N11 C11 119.2(5) . . ?
C1 N11 C13 122.4(5) . . ?
C11 N11 C13 118.1(5) . . ?
C1 N12 C12 119.2(5) . . ?
C1 N12 C15 122.9(5) . . ?
C12 N12 C15 117.1(5) . . ?
N11 C11 H11A 109.5 . . ?
N11 C11 H11B 109.5 . . ?
H11A C11 H11B 109.5 . . ?
N11 C11 H11C 109.5 . . ?
H11A C11 H11C 109.5 . . ?
H11B C11 H11C 109.5 . . ?
N12 C12 H12A 109.5 . . ?
N12 C12 H12B 109.5 . . ?
H12A C12 H12B 109.5 . . ?
N12 C12 H12C 109.5 . . ?
H12A C12 H12C 109.5 . . ?
H12B C12 H12C 109.5 . . ?
N11 C13 C14 110.4(6) . . ?
N11 C13 H13A 109.6 . . ?
C14 C13 H13A 109.6 . . ?
N11 C13 H13B 109.6 . . ?
C14 C13 H13B 109.6 . . ?
H13A C13 H13B 108.1 . . ?
C15 C14 C13 110.5(6) . . ?
C15 C14 H14A 109.6 . . ?
C13 C14 H14A 109.6 . . ?
C15 C14 H14B 109.6 . . ?
C13 C14 H14B 109.6 . . ?
H14A C14 H14B 108.1 . . ?
C14 C15 N12 110.8(6) . . ?
C14 C15 H15A 109.5 . . ?
N12 C15 H15A 109.5 . . ?
C14 C15 H15B 109.5 . . ?
N12 C15 H15B 109.5 . . ?
H15A C15 H15B 108.1 . . ?
S102 O101 S102 54.7(11) 3_665 . ?
S102 O101 S102 28.0(10) 3_665 2_655 ?
S102 O101 S102 35.3(7) . 2_655 ?
O101 S102 S102 78.1(13) 2_655 2_655 ?
S102 S102 S102 60.0 3_665 2_655 ?
O101 S102 O101 123(3) 2_655 . ?
S102 S102 O101 47.2(8) 3_665 . ?
S102 S102 O101 100.9(10) 2_655 . ?
O101 S102 C103 142(2) 2_655 2_655 ?
S102 S102 C103 61.4(18) 3_665 2_655 ?
S102 S102 C103 78.7(10) 2_655 2_655 ?
O101 S102 C103 90(3) . 2_655 ?
C103 S102 C103 30(4) 3_665 2_655 ?
O101 S102 F104 130(2) 2_655 2_655 ?
S102 S102 F104 100.6(12) 3_665 2_655 ?
S102 S102 F104 122.6(9) 2_655 2_655 ?
O101 S102 F104 98.6(14) . 2_655 ?
C103 S102 F104 50.9(15) 3_665 2_655 ?
C103 S102 F104 47.9(6) 2_655 2_655 ?
O101 S102 C103 119.3(19) 2_655 . ?
S102 S102 C103 60.3(10) 3_665 . ?
S102 S102 C103 54(2) 2_655 . ?
O101 S102 C103 102.5(7) . . ?
C103 S102 C103 25(3) 3_665 . ?
C103 S102 C103 26(3) 2_655 . ?
F104 S102 C103 69(2) 2_655 . ?
C103 C103 F104 75(5) 2_655 . ?
C103 C103 F104 135(5) 3_665 . ?
C103 C103 F104 131(2) 2_655 3_665 ?
C103 C103 F104 71(2) 3_665 3_665 ?
F104 C103 F104 154(5) . 3_665 ?
C103 C103 S102 101.4(14) 2_655 2_655 ?
C103 C103 S102 84.2(16) 3_665 2_655 ?
F104 C103 S102 105(3) . 2_655 ?
F104 C103 S102 72(3) 3_665 2_655 ?
C103 C103 S102 62.4(13) 2_655 . ?
C103 C103 S102 53(2) 3_665 . ?
F104 C103 S102 106.5(8) . . ?
F104 C103 S102 88.3(17) 3_665 . ?
S102 C103 S102 41.7(9) 2_655 . ?
S102 C103 S102 41.0(8) 3_665 . ?
C103 F104 C103 34(4) . 2_655 ?

loop_
_geom_bond_atom_site_label_1
_geom_bond_atom_site_label_2
_geom_bond_distance
_geom_bond_site_symmetry_2
_geom_bond_publ_flag
Ba1 O1 2.616(3) 4 ?
Ba1 O1 2.616(3) 5 ?
Ba1 O1 2.616(3) 2 ?
Ba1 O1 2.616(3) 6 ?
Ba1 O1 2.616(3) 3 ?
Ba1 O1 2.616(3) . ?
O1 C1 1.235(5) . ?
C1 N12 1.334(6) . ?
C1 N11 1.353(6) . ?
N11 C11 1.456(9) . ?
N11 C13 1.464(7) . ?
N12 C12 1.427(8) . ?
N12 C15 1.464(7) . ?
C11 H11A 0.9600 . ?
C11 H11B 0.9600 . ?
C11 H11C 0.9600 . ?
C12 H12A 0.9600 . ?
C12 H12B 0.9600 . ?
C12 H12C 0.9600 . ?
C13 C14 1.485(12) . ?
C13 H13A 0.9700 . ?
C13 H13B 0.9700 . ?
C14 C15 1.448(12) . ?
C14 H14A 0.9700 . ?
C14 H14B 0.9700 . ?
C15 H15A 0.9700 . ?
C15 H15B 0.9700 . ?
O101 S102 1.094(15) 3_665 ?
O101 S102 1.459(9) . ?
O101 S102 2.069(16) 2_655 ?
S102 S102 1.22(2) 3_665 ?
S102 S102 1.22(2) 2_655 ?
S102 C103 1.48(5) 3_665 ?
S102 C103 1.61(2) 2_655 ?
S102 F104 1.671(19) 2_655 ?
S102 C103 1.819(9) . ?
C103 C103 0.80(9) 2_655 ?
C103 C103 0.80(9) 3_665 ?
C103 F104 1.333(10) . ?
C103 F104 1.37(4) 3_665 ?
